data_7034474
loop_
_publ_author_name
'Haiges, Ralf'
'Christe, Karl O.'

_publ_section_title
;
 5-(Fluorodinitromethyl)-2H-tetrazole and its tetrazolates - Preparation
 and Characterization of New High Energy Compounds.
;
_journal_issue 22
_journal_name_full 'Dalton transactions (Cambridge, England : 2003)'
_journal_page_first 10166
_journal_page_last 10176
_journal_paper_doi 10.1039/c5dt00291e
_journal_volume 44
_journal_year 2015
_chemical_formula_moiety 'C24 H18 Ag12 F12 N78 O48'
_chemical_formula_sum 'C24 H18 Ag12 F12 N78 O48'
_chemical_formula_weight 3689.60
_space_group_crystal_system triclinic
_space_group_IT_number 2
_space_group_name_Hall '-P 1'
_space_group_name_H-M_alt 'P -1'
_symmetry_space_group_name_Hall '-P 1'
_symmetry_space_group_name_H-M 'P -1'
_atom_sites_solution_hydrogens geom
_cell_angle_alpha 82.7270(10)
_cell_angle_beta 88.1560(10)
_cell_angle_gamma 82.6690(10)
_cell_formula_units_Z 2
_cell_length_a 15.4270(10)
_cell_length_b 15.4526(10)
_cell_length_c 20.5225(13)
_cell_measurement_reflns_used 9868
_cell_measurement_temperature 100.(2)
_cell_measurement_theta_max 30.4904
_cell_measurement_theta_min 2.2662
_cell_volume 4812.6(5)
_computing_cell_refinement 'APEX2 v2014.9-0 (Bruker AXS)'
_computing_data_collection 'Bruker Instrument Service v2012.12.0.3'
_computing_data_reduction 'SAINT V8.34A (Bruker AXS, 2013)'
_computing_publication_material 'SHELXTL XL 2014/6 (Bruker AXS)'
_computing_structure_refinement 'SHELXTL XL 2014/6 (Bruker AXS)'
_computing_structure_solution 'SHELXTL XT 2014/4 (Bruker AXS)'
_diffrn_ambient_temperature 100.(2)
_diffrn_detector_area_resol_mean 8.3333
_diffrn_measured_fraction_theta_full 1.000
_diffrn_measured_fraction_theta_max 1.000
_diffrn_measurement_device_type 'Bruker APEX II CCD'
_diffrn_measurement_method 'omega- and phi-scans'
_diffrn_radiation_monochromator 'TRIUMPH curved-crystal'
_diffrn_radiation_type 'MoK\a '
_diffrn_radiation_wavelength 0.71073
_diffrn_reflns_av_R_equivalents 0.0939
_diffrn_reflns_av_unetI/netI 0.1087
_diffrn_reflns_limit_h_max 20
_diffrn_reflns_limit_h_min -20
_diffrn_reflns_limit_k_max 20
_diffrn_reflns_limit_k_min -20
_diffrn_reflns_limit_l_max 27
_diffrn_reflns_limit_l_min -27
_diffrn_reflns_number 22050
_diffrn_reflns_theta_full 27.48
_diffrn_reflns_theta_max 27.48
_diffrn_reflns_theta_min 1.00
_diffrn_source 'fine-focus tube'
_exptl_absorpt_coefficient_mu 2.540
_exptl_absorpt_correction_T_max 0.95
_exptl_absorpt_correction_T_min 0.79
_exptl_absorpt_correction_type multi-scan
_exptl_absorpt_process_details 'Bruker TWINABS V2014/4'
_exptl_crystal_colour 'clear colourless'
_exptl_crystal_density_diffrn 2.546
_exptl_crystal_density_method 'not measured'
_exptl_crystal_description rod
_exptl_crystal_F_000 3528
_exptl_crystal_size_max 0.100
_exptl_crystal_size_mid 0.030
_exptl_crystal_size_min 0.020
_refine_diff_density_max 1.387
_refine_diff_density_min -2.437
_refine_ls_extinction_method none
_refine_ls_goodness_of_fit_ref 0.992
_refine_ls_hydrogen_treatment constr
_refine_ls_matrix_type full
_refine_ls_number_parameters 1576
_refine_ls_number_reflns 22050
_refine_ls_number_restraints 66
_refine_ls_restrained_S_all 0.996
_refine_ls_R_factor_all 0.1174
_refine_ls_R_factor_gt 0.0584
_refine_ls_shift/su_max 0.001
_refine_ls_shift/su_mean 0.000
_refine_ls_structure_factor_coef Fsqd
_refine_ls_weighting_details 'w=1/[\s^2^(Fo^2^)+(0.0471P)^2^] where P=(Fo^2^+2Fc^2^)/3'
_refine_ls_weighting_scheme calc
_refine_ls_wR_factor_gt 0.0977
_refine_ls_wR_factor_ref 0.1106
_reflns_number_gt 13724
_reflns_number_total 22050
_reflns_threshold_expression 'I > 2\s(I)'
_cod_data_source_file c5dt00291e6.cif
_cod_data_source_block AgFDNTzNH3
_cod_depositor_comments 'Adding full bibliography for 7034468--7034474.cif.'
_cod_database_code 7034474

loop_
_space_group_symop_operation_xyz
'x, y, z'
'-x, -y, -z'

loop_
_atom_site_type_symbol
_atom_site_label
_atom_site_fract_x
_atom_site_fract_y
_atom_site_fract_z
_atom_site_U_iso_or_equiv
_atom_site_adp_type
_atom_site_calc_flag
_atom_site_refinement_flags_adp
_atom_site_refinement_flags_occupancy
_atom_site_refinement_flags_posn
_atom_site_occupancy
C C1 -0.2009(5) -0.0742(4) 0.5918(4) 0.0132(16) Uani d . . . 1
C C2 -0.2707(5) -0.1194(5) 0.6252(4) 0.0166(17) Uani d . . . 1
C C3 0.1993(4) -0.0203(4) 0.7584(3) 0.0118(15) Uani d . . . 1
C C4 0.2211(5) -0.0472(5) 0.8280(4) 0.0167(17) Uani d . . . 1
C C5 -0.0079(5) 0.2542(4) 0.5294(3) 0.0123(15) Uani d . . . 1
C C6 -0.1021(5) 0.2498(4) 0.5206(4) 0.0172(17) Uani d . . . 1
C C7 0.2575(5) 0.4702(5) 0.2924(4) 0.0138(16) Uani d . . . 1
C C8 0.2281(5) 0.4883(5) 0.2237(4) 0.0196(18) Uani d . . . 1
C C9 0.4916(5) 0.2132(5) 0.4966(3) 0.0126(15) Uani d . . . 1
C C10 0.5866(5) 0.2111(5) 0.4842(4) 0.0202(18) Uani d . . . 1
C C11 0.6864(5) 0.5377(5) 0.3734(4) 0.0165(17) Uani d . . . 1
C C12 0.7500(5) 0.5639(5) 0.3222(4) 0.0187(17) Uani d . . . 1
C C13 0.4628(5) 0.6789(5) 0.2402(3) 0.0131(15) Uani d . . . 1
C C14 0.4192(5) 0.6938(5) 0.3044(4) 0.0204(18) Uani d . . . 1
C C15 0.4683(5) 0.2674(5) 0.0881(4) 0.0149(16) Uani d . . . 1
C C16 0.4359(5) 0.1861(5) 0.1188(4) 0.0151(16) Uani d . . . 1
C C17 0.7530(5) 0.4980(4) 0.0266(3) 0.0127(15) Uani d . . . 1
C C18 0.7485(5) 0.4070(4) 0.0134(3) 0.0120(15) Uani d . . . 1
C C19 0.6914(5) 0.9931(5) -0.0148(4) 0.0170(17) Uani d . . . 1
C C20 0.6694(5) 1.0822(5) -0.0518(4) 0.0167(17) Uani d . . . 1
C C21 0.9797(4) 0.7732(5) -0.1954(4) 0.0151(16) Uani d . . . 1
C C22 1.0180(5) 0.7512(5) -0.2593(4) 0.0224(18) Uani d . . . 1
C C23 1.0161(5) 1.1999(4) -0.1288(4) 0.0144(16) Uani d . . . 1
C C24 1.0361(5) 1.2699(5) -0.1807(4) 0.0160(16) Uani d . . . 1
N N1 -0.1431(4) -0.0369(4) 0.6214(3) 0.0138(13) Uani d . . . 1
N N2 -0.0922(4) -0.0052(4) 0.5720(3) 0.0143(13) Uani d . . . 1
N N3 -0.1183(4) -0.0254(4) 0.5155(3) 0.0131(13) Uani d . . . 1
N N4 -0.1889(4) -0.0685(4) 0.5272(3) 0.0137(13) Uani d . . . 1
N N5 -0.2526(4) -0.2201(4) 0.6285(3) 0.0170(14) Uani d . . . 1
N N6 -0.2750(4) -0.1029(4) 0.6980(3) 0.0170(14) Uani d . . . 1
N N7 0.1223(4) -0.0237(4) 0.7320(3) 0.0138(13) Uani d . . . 1
N N8 0.1332(4) 0.0099(4) 0.6691(3) 0.0165(14) Uani d . . . 1
N N9 0.2134(4) 0.0315(4) 0.6596(3) 0.0148(14) Uani d . . . 1
N N10 0.2568(4) 0.0139(4) 0.7164(3) 0.0153(14) Uani d . . . 1
N N11 0.1464(4) -0.0931(4) 0.8639(3) 0.0188(14) Uani d . . . 1
N N12 0.3044(4) -0.1127(4) 0.8369(3) 0.0192(15) Uani d . . . 1
N N13 0.0446(4) 0.1909(4) 0.5617(3) 0.0147(13) Uani d . . . 1
N N14 0.1234(4) 0.2204(4) 0.5589(3) 0.0158(14) Uani d . . . 1
N N15 0.1143(4) 0.3004(4) 0.5259(3) 0.0136(13) Uani d . . . 1
N N16 0.0312(4) 0.3240(4) 0.5060(3) 0.0162(14) Uani d . . . 1
N N17 -0.1197(4) 0.1885(4) 0.4708(3) 0.0205(15) Uani d . . . 1
N N18 -0.1481(4) 0.3412(4) 0.4938(4) 0.0248(16) Uani d . . . 1
N N19 0.2023(4) 0.4629(4) 0.3435(3) 0.0146(13) Uani d . . . 1
N N20 0.2551(4) 0.4481(4) 0.3961(3) 0.0159(14) Uani d . . . 1
N N21 0.3382(4) 0.4467(4) 0.3759(3) 0.0131(13) Uani d . . . 1
N N22 0.3418(4) 0.4611(4) 0.3101(3) 0.0136(13) Uani d . . . 1
N N23 0.2208(4) 0.4055(4) 0.1909(3) 0.0210(15) Uani d . . . 1
N N24 0.2943(4) 0.5358(5) 0.1803(3) 0.0238(16) Uani d . . . 1
N N25 0.4384(4) 0.2875(4) 0.4850(3) 0.0129(13) Uani d . . . 1
N N26 0.3591(4) 0.2647(4) 0.5045(3) 0.0144(13) Uani d . . . 1
N N27 0.3681(4) 0.1804(4) 0.5262(3) 0.0113(13) Uani d U . . 1
N N28 0.4529(4) 0.1447(4) 0.5220(3) 0.0154(14) Uani d . . . 1
N N29 0.6082(5) 0.2363(5) 0.4108(4) 0.0289(17) Uani d . . . 1
N N30 0.6334(4) 0.1173(4) 0.5028(3) 0.0209(15) Uani d . . . 1
N N31 0.6165(4) 0.4997(4) 0.3608(3) 0.0187(14) Uani d . . . 1
N N32 0.5785(4) 0.4847(4) 0.4199(3) 0.0147(14) Uani d U . . 1
N N33 0.6239(4) 0.5137(4) 0.4650(3) 0.0154(14) Uani d . . . 1
N N34 0.6935(4) 0.5473(4) 0.4361(3) 0.0139(13) Uani d . . . 1
N N35 0.7816(5) 0.6509(5) 0.3304(3) 0.0251(16) Uani d U . . 1
N N36 0.7084(4) 0.5752(5) 0.2542(3) 0.0235(16) Uani d . . . 1
N N37 0.4726(4) 0.6000(4) 0.2191(3) 0.0138(13) Uani d . . . 1
N N38 0.5103(4) 0.6168(4) 0.1593(3) 0.0155(14) Uani d . . . 1
N N39 0.5194(4) 0.7007(4) 0.1481(3) 0.0148(13) Uani d . . . 1
N N40 0.4900(4) 0.7415(4) 0.1996(3) 0.0143(13) Uani d . . . 1
N N41 0.3202(5) 0.7210(6) 0.2985(5) 0.046(2) Uani d . . . 1
N N42 0.4564(6) 0.7705(6) 0.3314(4) 0.046(2) Uani d U . . 1
N N43 0.4975(4) 0.3268(4) 0.1209(3) 0.0170(14) Uani d . . . 1
N N44 0.5149(4) 0.3903(4) 0.0731(3) 0.0169(14) Uani d . . . 1
N N45 0.4973(4) 0.3685(4) 0.0149(3) 0.0149(14) Uani d U . . 1
N N46 0.4680(4) 0.2901(4) 0.0234(3) 0.0165(14) Uani d . . . 1
N N47 0.3347(4) 0.1912(4) 0.1144(3) 0.0149(14) Uani d . . . 1
N N48 0.4529(4) 0.1700(5) 0.1931(3) 0.0217(16) Uani d . . . 1
N N49 0.6858(4) 0.5482(4) 0.0507(3) 0.0137(13) Uani d . . . 1
N N50 0.7148(4) 0.6248(4) 0.0531(3) 0.0148(14) Uani d U . . 1
N N51 0.7979(4) 0.6201(4) 0.0317(3) 0.0156(14) Uani d . . . 1
N N52 0.8226(4) 0.5402(4) 0.0142(3) 0.0123(13) Uani d . . . 1
N N53 0.7255(4) 0.3458(4) 0.0740(3) 0.0145(13) Uani d . . . 1
N N54 0.8369(4) 0.3671(4) -0.0116(3) 0.0188(15) Uani d . . . 1
N N55 0.6312(4) 0.9492(4) 0.0166(3) 0.0133(13) Uani d . . . 1
N N56 0.6734(4) 0.8690(4) 0.0338(3) 0.0116(13) Uani d . . . 1
N N57 0.7571(4) 0.8661(4) 0.0140(3) 0.0143(13) Uani d . . . 1
N N58 0.7703(4) 0.9446(4) -0.0178(3) 0.0155(14) Uani d . . . 1
N N59 0.6776(5) 1.0758(4) -0.1270(3) 0.0223(16) Uani d . . . 1
N N60 0.7310(5) 1.1500(4) -0.0409(3) 0.0231(16) Uani d . . . 1
N N61 0.9651(4) 0.7172(4) -0.1429(3) 0.0187(14) Uani d . . . 1
N N62 0.9317(4) 0.7679(4) -0.0974(3) 0.0161(14) Uani d . . . 1
N N63 0.9278(4) 0.8517(4) -0.1231(3) 0.0162(14) Uani d . . . 1
N N64 0.9571(4) 0.8568(4) -0.1850(3) 0.0135(13) Uani d . . . 1
N N65 1.1159(5) 0.7113(7) -0.2519(4) 0.050(2) Uani d . . . 1
N N66 0.9810(4) 0.6783(4) -0.2889(3) 0.0253(16) Uani d . . . 1
N N67 0.9652(4) 1.1388(4) -0.1384(3) 0.0196(15) Uani d . . . 1
N N68 0.9639(4) 1.0915(4) -0.0784(3) 0.0180(14) Uani d . . . 1
N N69 1.0100(4) 1.1231(4) -0.0368(3) 0.0144(13) Uani d . . . 1
N N70 1.0441(4) 1.1936(4) -0.0680(3) 0.0129(13) Uani d . . . 1
N N71 1.1310(4) 1.2874(5) -0.1778(3) 0.0225(16) Uani d . . . 1
N N72 1.0228(5) 1.2426(5) -0.2494(3) 0.0252(16) Uani d U . . 1
N N73 0.5918(4) 0.3561(4) 0.2465(3) 0.0265(16) Uani d . . . 1
H H73A 0.5892 0.3397 0.2056 0.04 Uiso calc U . R 1
H H73B 0.5937 0.3077 0.2769 0.04 Uiso calc U . R 1
H H73C 0.6406 0.3827 0.2494 0.04 Uiso calc U . R 1
N N74 0.8739(4) 1.1062(4) -0.2775(3) 0.0321(18) Uani d . . . 1
H H74A 0.8445 1.1293 -0.2433 0.048 Uiso calc U . R 1
H H74B 0.835 1.0944 -0.3066 0.048 Uiso calc U . R 1
H H74C 0.9083 1.1454 -0.2979 0.048 Uiso calc U . R 1
N N75 0.4020(4) 0.1055(5) 0.8162(3) 0.0313(18) Uani d . . . 1
H H75A 0.4445 0.1409 0.8179 0.047 Uiso calc U . R 1
H H75B 0.4093 0.0603 0.8494 0.047 Uiso calc U . R 1
H H75C 0.3487 0.1372 0.8206 0.047 Uiso calc U . R 1
N N76 0.4762(4) -0.0013(4) 0.6408(3) 0.0240(16) Uani d . . . 1
H H76A 0.4573 -0.0537 0.6368 0.036 Uiso calc U . R 1
H H76B 0.5349 -0.0096 0.6473 0.036 Uiso calc U . R 1
H H76C 0.4642 0.0363 0.6034 0.036 Uiso calc U . R 1
N N77 0.0119(5) 0.5125(4) 0.3946(3) 0.0276(16) Uani d . . . 1
H H77A -0.0152 0.5659 0.3773 0.041 Uiso calc U . R 1
H H77B -0.0135 0.4692 0.3793 0.041 Uiso calc U . R 1
H H77C 0.0694 0.5078 0.3826 0.041 Uiso calc U . R 1
N N78 -0.0030(4) 0.4828(4) 0.1056(3) 0.0253(16) Uani d . . . 1
H H78A 0.0043 0.4244 0.1206 0.038 Uiso calc U . R 1
H H78B -0.0553 0.5079 0.1203 0.038 Uiso calc U . R 1
H H78C 0.0409 0.5088 0.1207 0.038 Uiso calc U . R 1
O O1 -0.3171(4) -0.2597(3) 0.6419(3) 0.0266(13) Uani d . . . 1
O O2 -0.1788(4) -0.2529(3) 0.6172(3) 0.0331(15) Uani d . . . 1
O O3 -0.3322(4) -0.0482(4) 0.7134(3) 0.0310(14) Uani d . . . 1
O O4 -0.2197(4) -0.1476(4) 0.7339(3) 0.0278(14) Uani d . . . 1
O O5 0.0941(3) -0.0472(4) 0.8935(3) 0.0312(15) Uani d . . . 1
O O6 0.1476(3) -0.1711(4) 0.8584(3) 0.0275(14) Uani d . . . 1
O O7 0.3469(3) -0.1093(3) 0.8852(3) 0.0224(13) Uani d . . . 1
O O8 0.3181(3) -0.1630(3) 0.7959(3) 0.0226(12) Uani d . . . 1
O O9 -0.1943(4) 0.1693(4) 0.4704(3) 0.0361(16) Uani d . . . 1
O O10 -0.0588(4) 0.1626(3) 0.4374(3) 0.0244(13) Uani d . . . 1
O O11 -0.1698(4) 0.3905(4) 0.5339(3) 0.0443(17) Uani d . . . 1
O O12 -0.1554(4) 0.3563(4) 0.4345(3) 0.0354(15) Uani d . . . 1
O O13 0.1857(3) 0.4166(4) 0.1387(3) 0.0269(13) Uani d . . . 1
O O14 0.2532(4) 0.3353(4) 0.2212(3) 0.0379(16) Uani d . . . 1
O O15 0.2850(4) 0.6143(4) 0.1779(3) 0.0328(15) Uani d . . . 1
O O16 0.3521(4) 0.4885(4) 0.1546(3) 0.0331(15) Uani d . . . 1
O O17 0.6655(4) 0.2819(4) 0.3982(3) 0.0422(17) Uani d . . . 1
O O18 0.5618(4) 0.2087(4) 0.3724(3) 0.0334(15) Uani d . . . 1
O O19 0.6607(4) 0.1030(4) 0.5586(3) 0.0329(15) Uani d . . . 1
O O20 0.6368(4) 0.0668(4) 0.4617(3) 0.0325(15) Uani d . . . 1
O O21 0.8594(4) 0.6569(4) 0.3219(3) 0.0398(16) Uani d . . . 1
O O22 0.7260(4) 0.7084(4) 0.3466(3) 0.0388(16) Uani d . . . 1
O O23 0.7193(4) 0.5123(4) 0.2250(3) 0.0391(16) Uani d . . . 1
O O24 0.6677(4) 0.6478(4) 0.2369(3) 0.0391(16) Uani d . . . 1
O O25 0.2768(6) 0.6990(7) 0.3460(4) 0.100(4) Uani d . . . 1
O O26 0.2967(5) 0.7652(5) 0.2466(4) 0.056(2) Uani d . . . 1
O O27 0.5236(6) 0.7472(6) 0.3585(4) 0.076(3) Uani d U . . 1
O O28 0.4137(6) 0.8421(5) 0.3209(4) 0.070(2) Uani d U . . 1
O O29 0.3056(3) 0.1230(3) 0.1320(2) 0.0226(13) Uani d . . . 1
O O30 0.2952(3) 0.2616(3) 0.0936(3) 0.0229(13) Uani d . . . 1
O O31 0.5071(4) 0.1081(5) 0.2117(3) 0.0451(18) Uani d . . . 1
O O32 0.4097(4) 0.2192(4) 0.2255(3) 0.0302(14) Uani d . . . 1
O O33 0.6987(4) 0.2777(3) 0.0637(3) 0.0259(13) Uani d . . . 1
O O34 0.7359(4) 0.3692(4) 0.1272(3) 0.0306(14) Uani d . . . 1
O O35 0.8478(4) 0.3745(4) -0.0706(3) 0.0280(14) Uani d . . . 1
O O36 0.8893(4) 0.3353(4) 0.0303(3) 0.0311(14) Uani d . . . 1
O O37 0.6095(4) 1.0738(4) -0.1553(3) 0.0374(16) Uani d . . . 1
O O38 0.7520(4) 1.0677(3) -0.1483(3) 0.0253(13) Uani d . . . 1
O O39 0.7136(4) 1.2201(3) -0.0754(3) 0.0400(17) Uani d . . . 1
O O40 0.7861(4) 1.1299(3) -0.0007(3) 0.0220(13) Uani d . . . 1
O O41 1.1696(5) 0.7552(6) -0.2768(4) 0.076(3) Uani d U . . 1
O O42 1.1261(5) 0.6399(6) -0.2197(4) 0.067(2) Uani d U . . 1
O O43 1.0073(4) 0.6678(4) -0.3436(3) 0.0425(17) Uani d . . . 1
O O44 0.9290(5) 0.6399(5) -0.2571(3) 0.058(2) Uani d . . . 1
O O45 1.1432(4) 1.3639(4) -0.1798(3) 0.0310(14) Uani d . . . 1
O O46 1.1867(4) 1.2248(4) -0.1753(3) 0.0369(16) Uani d . . . 1
O O47 0.9687(4) 1.2887(4) -0.2839(3) 0.0414(17) Uani d . . . 1
O O48 1.0686(4) 1.1758(4) -0.2621(3) 0.0378(16) Uani d . . . 1
F F1 -0.3488(3) -0.0959(3) 0.6003(2) 0.0196(10) Uani d . . . 1
F F2 0.2317(3) 0.0208(3) 0.8608(2) 0.0212(10) Uani d . . . 1
F F3 -0.1432(3) 0.2226(3) 0.5760(2) 0.0259(11) Uani d . . . 1
F F4 0.1501(3) 0.5356(3) 0.2180(2) 0.0257(11) Uani d . . . 1
F F5 0.6236(3) 0.2654(3) 0.5173(2) 0.0257(11) Uani d . . . 1
F F6 0.8229(3) 0.5050(3) 0.3203(2) 0.0327(12) Uani d . . . 1
F F7 0.4288(4) 0.6244(3) 0.3492(2) 0.0412(14) Uani d . . . 1
F F8 0.4683(3) 0.1147(3) 0.0924(2) 0.0247(11) Uani d . . . 1
F F9 0.6891(3) 0.4025(3) -0.0315(2) 0.0179(9) Uani d . . . 1
F F10 0.5886(3) 1.1170(3) -0.0394(2) 0.0294(11) Uani d . . . 1
F F11 1.0150(4) 0.8197(3) -0.3042(2) 0.0431(14) Uani d . . . 1
F F12 0.9869(3) 1.3462(3) -0.1781(2) 0.0285(11) Uani d . . . 1
Ag Ag1 0.03830(4) 0.03496(4) 0.58600(3) 0.01517(13) Uani d . . . 1
Ag Ag2 0.25363(3) 0.11380(4) 0.56713(3) 0.01490(13) Uani d . . . 1
Ag Ag3 0.41036(4) 0.05370(4) 0.72333(3) 0.02421(15) Uani d . . . 1
Ag Ag4 0.22602(4) 0.37803(4) 0.49944(3) 0.01564(13) Uani d . . . 1
Ag Ag5 0.45456(3) 0.43153(4) 0.44271(3) 0.01427(13) Uani d . . . 1
Ag Ag6 0.47699(4) 0.44687(4) 0.26441(3) 0.02209(14) Uani d . . . 1
Ag Ag7 0.53969(4) 0.52635(3) 0.08143(3) 0.01521(13) Uani d . . . 1
Ag Ag8 0.60913(4) 0.75007(3) 0.06546(3) 0.01413(13) Uani d . . . 1
Ag Ag9 0.86788(4) 0.73729(4) 0.00471(3) 0.01619(13) Uani d . . . 1
Ag Ag10 0.90825(4) 0.96458(3) -0.05522(3) 0.01610(13) Uani d . . . 1
Ag Ag11 0.95380(6) 0.98725(5) -0.24164(4) 0.0459(2) Uani d . . . 1
Ag Ag12 0 0.5 0.5 0.0247(2) Uani d . P S 1
Ag Ag13 0 0.5 0 0.0220(2) Uani d . P S 1

loop_
_atom_site_aniso_label
_atom_site_aniso_U_11
_atom_site_aniso_U_22
_atom_site_aniso_U_33
_atom_site_aniso_U_12
_atom_site_aniso_U_13
_atom_site_aniso_U_23
C1 0.010(4) 0.009(4) 0.020(4) 0.003(3) 0.003(3) -0.004(3)
C2 0.016(4) 0.023(4) 0.011(4) -0.007(3) -0.004(3) 0.001(3)
C3 0.010(4) 0.016(4) 0.010(4) -0.006(3) 0.000(3) 0.000(3)
C4 0.017(4) 0.021(4) 0.012(4) -0.003(3) 0.005(3) -0.002(3)
C5 0.012(4) 0.015(4) 0.011(4) -0.008(3) 0.001(3) -0.001(3)
C6 0.021(4) 0.009(4) 0.022(4) -0.005(3) 0.009(3) -0.001(3)
C7 0.012(4) 0.014(4) 0.015(4) -0.005(3) -0.001(3) 0.002(3)
C8 0.014(4) 0.026(4) 0.018(4) -0.005(3) -0.007(3) 0.006(3)
C9 0.013(4) 0.017(4) 0.010(4) -0.009(3) -0.003(3) 0.000(3)
C10 0.020(4) 0.017(4) 0.022(5) 0.001(3) 0.004(4) 0.001(3)
C11 0.020(4) 0.011(4) 0.019(4) -0.008(3) 0.005(3) 0.001(3)
C12 0.019(4) 0.022(4) 0.017(4) -0.008(3) 0.009(3) -0.005(3)
C13 0.012(4) 0.017(4) 0.009(4) -0.002(3) 0.000(3) 0.000(3)
C14 0.026(5) 0.011(4) 0.022(5) 0.000(3) 0.006(4) 0.004(3)
C15 0.012(4) 0.012(4) 0.020(4) -0.002(3) 0.007(3) -0.003(3)
C16 0.016(4) 0.014(4) 0.016(4) -0.006(3) 0.004(3) -0.004(3)
C17 0.015(4) 0.004(3) 0.018(4) -0.002(3) 0.000(3) 0.003(3)
C18 0.013(4) 0.014(4) 0.010(4) -0.006(3) 0.000(3) -0.001(3)
C19 0.016(4) 0.017(4) 0.019(4) -0.004(3) -0.004(3) -0.001(3)
C20 0.015(4) 0.011(4) 0.024(5) -0.005(3) 0.005(3) 0.001(3)
C21 0.008(4) 0.013(4) 0.023(4) 0.000(3) 0.004(3) 0.000(3)
C22 0.028(5) 0.021(4) 0.019(5) -0.010(4) -0.003(4) 0.005(3)
C23 0.016(4) 0.005(3) 0.021(4) 0.000(3) 0.003(3) 0.000(3)
C24 0.011(4) 0.015(4) 0.021(4) -0.003(3) 0.002(3) 0.002(3)
N1 0.015(3) 0.017(3) 0.012(3) -0.008(3) 0.002(3) -0.006(3)
N2 0.012(3) 0.019(3) 0.013(3) -0.004(3) 0.006(3) -0.006(3)
N3 0.014(3) 0.012(3) 0.015(3) -0.005(3) 0.001(3) -0.003(3)
N4 0.007(3) 0.017(3) 0.018(4) -0.006(3) 0.001(3) 0.002(3)
N5 0.024(4) 0.012(3) 0.016(4) -0.009(3) 0.007(3) -0.001(3)
N6 0.019(4) 0.020(4) 0.013(4) -0.012(3) 0.002(3) 0.002(3)
N7 0.020(3) 0.015(3) 0.006(3) -0.004(3) 0.005(3) -0.001(2)
N8 0.017(3) 0.019(3) 0.015(4) -0.006(3) 0.000(3) -0.003(3)
N9 0.009(3) 0.021(3) 0.014(3) -0.008(3) 0.001(3) 0.004(3)
N10 0.011(3) 0.024(3) 0.010(3) -0.004(3) -0.003(3) 0.003(3)
N11 0.019(4) 0.017(4) 0.018(4) -0.003(3) -0.001(3) 0.005(3)
N12 0.013(3) 0.024(4) 0.020(4) -0.004(3) 0.004(3) 0.002(3)
N13 0.007(3) 0.022(3) 0.016(3) -0.006(3) 0.001(3) 0.000(3)
N14 0.024(4) 0.011(3) 0.016(3) -0.012(3) 0.006(3) -0.005(3)
N15 0.010(3) 0.015(3) 0.018(4) -0.006(3) 0.001(3) -0.007(3)
N16 0.010(3) 0.016(3) 0.021(4) -0.003(3) 0.001(3) 0.003(3)
N17 0.017(4) 0.018(3) 0.028(4) -0.008(3) -0.005(3) -0.002(3)
N18 0.015(4) 0.017(4) 0.043(5) -0.006(3) 0.001(3) -0.002(4)
N19 0.011(3) 0.016(3) 0.016(4) 0.001(3) -0.005(3) -0.001(3)
N20 0.017(3) 0.017(3) 0.016(4) -0.007(3) -0.001(3) -0.007(3)
N21 0.015(3) 0.012(3) 0.013(3) -0.007(3) -0.001(3) 0.002(3)
N22 0.014(3) 0.015(3) 0.013(3) -0.007(3) -0.002(3) 0.002(3)
N23 0.017(4) 0.030(4) 0.017(4) -0.005(3) 0.001(3) -0.007(3)
N24 0.023(4) 0.031(4) 0.020(4) -0.011(3) -0.004(3) -0.002(3)
N25 0.006(3) 0.019(3) 0.014(3) -0.006(3) 0.000(2) 0.003(3)
N26 0.010(3) 0.018(3) 0.017(3) -0.011(3) 0.004(3) 0.001(3)
N27 0.011(3) 0.009(3) 0.013(3) -0.006(2) 0.002(2) 0.003(2)
N28 0.011(3) 0.018(3) 0.017(4) -0.005(3) 0.000(3) 0.001(3)
N29 0.019(4) 0.029(4) 0.032(5) 0.003(3) 0.012(3) 0.011(3)
N30 0.017(4) 0.017(4) 0.026(4) -0.001(3) 0.007(3) 0.006(3)
N31 0.019(4) 0.026(4) 0.014(4) -0.010(3) 0.000(3) -0.007(3)
N32 0.011(3) 0.020(3) 0.014(3) -0.011(2) 0.001(2) 0.000(2)
N33 0.015(3) 0.015(3) 0.018(4) -0.010(3) 0.005(3) -0.002(3)
N34 0.011(3) 0.015(3) 0.015(3) -0.001(3) 0.001(3) -0.001(3)
N35 0.027(3) 0.038(3) 0.013(3) -0.015(3) 0.003(3) 0.000(3)
N36 0.024(4) 0.040(5) 0.011(4) -0.020(4) 0.006(3) -0.006(3)
N37 0.015(3) 0.016(3) 0.011(3) -0.008(3) 0.000(3) -0.001(3)
N38 0.015(3) 0.012(3) 0.020(4) -0.005(3) 0.001(3) -0.003(3)
N39 0.015(3) 0.018(3) 0.013(3) -0.004(3) 0.000(3) -0.005(3)
N40 0.013(3) 0.015(3) 0.016(3) -0.006(3) 0.007(3) -0.005(3)
N41 0.028(5) 0.056(6) 0.051(6) 0.010(4) 0.016(4) -0.012(5)
N42 0.055(4) 0.052(4) 0.032(4) -0.013(4) 0.016(3) -0.011(3)
N43 0.019(3) 0.020(3) 0.014(3) -0.010(3) -0.002(3) -0.002(3)
N44 0.019(3) 0.017(3) 0.015(3) -0.010(3) -0.006(3) 0.006(3)
N45 0.015(3) 0.011(3) 0.020(3) -0.009(2) -0.001(2) 0.002(2)
N46 0.020(3) 0.014(3) 0.018(4) -0.009(3) -0.006(3) -0.001(3)
N47 0.017(3) 0.023(4) 0.006(3) -0.007(3) 0.003(3) -0.003(3)
N48 0.012(3) 0.029(4) 0.024(4) -0.015(3) -0.004(3) 0.012(3)
N49 0.010(3) 0.012(3) 0.021(4) -0.006(3) 0.001(3) -0.005(3)
N50 0.015(3) 0.010(3) 0.022(3) -0.010(2) 0.001(2) -0.003(2)
N51 0.012(3) 0.011(3) 0.024(4) -0.004(3) -0.004(3) 0.002(3)
N52 0.005(3) 0.008(3) 0.024(4) -0.001(2) -0.001(3) -0.004(3)
N53 0.020(3) 0.011(3) 0.009(3) 0.002(3) 0.004(3) 0.005(3)
N54 0.015(3) 0.013(3) 0.029(4) -0.004(3) 0.004(3) -0.003(3)
N55 0.014(3) 0.012(3) 0.015(3) -0.005(3) 0.002(3) -0.002(3)
N56 0.007(3) 0.011(3) 0.018(4) -0.005(2) 0.001(3) -0.003(3)
N57 0.013(3) 0.014(3) 0.017(4) -0.009(3) 0.003(3) 0.000(3)
N58 0.016(3) 0.011(3) 0.020(4) -0.011(3) 0.000(3) 0.001(3)
N59 0.027(4) 0.012(3) 0.027(4) -0.004(3) -0.002(3) 0.003(3)
N60 0.037(4) 0.014(3) 0.019(4) -0.007(3) 0.005(3) -0.001(3)
N61 0.026(4) 0.014(3) 0.016(4) -0.005(3) -0.002(3) 0.000(3)
N62 0.015(3) 0.017(3) 0.016(4) -0.001(3) 0.001(3) -0.005(3)
N63 0.021(4) 0.014(3) 0.015(4) -0.007(3) 0.000(3) -0.003(3)
N64 0.013(3) 0.018(3) 0.011(3) -0.007(3) -0.004(3) -0.003(3)
N65 0.030(5) 0.087(8) 0.044(6) -0.024(5) 0.014(4) -0.038(5)
N66 0.024(4) 0.032(4) 0.023(4) -0.013(3) 0.000(3) -0.004(3)
N67 0.023(4) 0.021(3) 0.015(4) -0.011(3) 0.005(3) 0.003(3)
N68 0.016(3) 0.019(3) 0.020(4) -0.010(3) -0.001(3) 0.000(3)
N69 0.015(3) 0.012(3) 0.017(4) -0.006(3) 0.006(3) 0.000(3)
N70 0.011(3) 0.008(3) 0.020(4) -0.005(2) 0.005(3) 0.000(3)
N71 0.025(4) 0.037(4) 0.006(3) -0.012(4) 0.006(3) -0.001(3)
N72 0.032(3) 0.024(3) 0.022(3) -0.018(3) 0.004(3) 0.003(3)
N73 0.031(4) 0.036(4) 0.012(4) -0.003(3) -0.002(3) -0.003(3)
N74 0.027(4) 0.031(4) 0.039(5) 0.003(3) -0.010(3) -0.010(3)
N75 0.027(4) 0.041(4) 0.034(4) -0.023(3) 0.010(3) -0.019(4)
N76 0.020(4) 0.022(4) 0.028(4) 0.000(3) 0.005(3) -0.001(3)
N77 0.032(4) 0.028(4) 0.023(4) -0.002(3) -0.001(3) -0.007(3)
N78 0.028(4) 0.021(4) 0.027(4) -0.004(3) -0.008(3) -0.002(3)
O1 0.034(3) 0.028(3) 0.024(3) -0.023(3) 0.006(3) -0.007(2)
O2 0.029(4) 0.018(3) 0.052(4) 0.000(3) 0.017(3) -0.010(3)
O3 0.037(4) 0.029(3) 0.030(4) -0.011(3) 0.012(3) -0.013(3)
O4 0.028(3) 0.039(4) 0.018(3) -0.015(3) -0.002(3) 0.000(3)
O5 0.014(3) 0.045(4) 0.037(4) -0.008(3) 0.016(3) -0.012(3)
O6 0.016(3) 0.028(3) 0.038(4) -0.008(3) -0.001(3) 0.002(3)
O7 0.016(3) 0.032(3) 0.021(3) -0.011(2) -0.006(2) 0.001(2)
O8 0.026(3) 0.021(3) 0.020(3) 0.002(2) 0.002(2) -0.005(2)
O9 0.018(3) 0.027(3) 0.063(5) -0.006(3) -0.010(3) -0.003(3)
O10 0.027(3) 0.030(3) 0.019(3) -0.014(3) 0.000(3) -0.005(2)
O11 0.042(4) 0.034(4) 0.057(5) 0.013(3) 0.000(3) -0.022(3)
O12 0.040(4) 0.026(3) 0.038(4) -0.004(3) 0.000(3) 0.007(3)
O13 0.023(3) 0.043(4) 0.015(3) -0.003(3) -0.007(3) -0.007(3)
O14 0.057(4) 0.024(3) 0.031(4) 0.001(3) -0.016(3) 0.001(3)
O15 0.046(4) 0.020(3) 0.033(4) -0.010(3) -0.012(3) 0.004(3)
O16 0.024(3) 0.053(4) 0.022(4) -0.008(3) 0.007(3) -0.001(3)
O17 0.023(3) 0.045(4) 0.051(4) -0.009(3) 0.005(3) 0.025(3)
O18 0.042(4) 0.042(4) 0.017(3) -0.011(3) 0.007(3) -0.005(3)
O19 0.040(4) 0.032(3) 0.022(3) 0.002(3) 0.001(3) 0.009(3)
O20 0.029(3) 0.023(3) 0.047(4) -0.002(3) -0.004(3) -0.011(3)
O21 0.025(4) 0.062(4) 0.037(4) -0.028(3) 0.001(3) -0.002(3)
O22 0.052(4) 0.025(3) 0.042(4) -0.017(3) 0.009(3) -0.002(3)
O23 0.056(4) 0.037(4) 0.030(4) -0.021(3) 0.006(3) -0.014(3)
O24 0.030(4) 0.051(4) 0.034(4) -0.002(3) -0.002(3) 0.002(3)
O25 0.061(6) 0.161(10) 0.065(6) 0.012(6) 0.042(5) -0.001(6)
O26 0.043(5) 0.065(5) 0.054(5) 0.014(4) 0.005(4) -0.009(4)
O27 0.062(5) 0.123(6) 0.056(5) -0.037(5) 0.007(4) -0.040(5)
O28 0.112(6) 0.040(4) 0.059(5) -0.020(4) 0.037(4) -0.016(4)
O29 0.028(3) 0.025(3) 0.017(3) -0.017(3) 0.003(2) 0.002(2)
O30 0.018(3) 0.020(3) 0.031(3) -0.002(2) 0.001(2) -0.004(2)
O31 0.022(3) 0.065(5) 0.037(4) 0.003(3) 0.002(3) 0.025(3)
O32 0.036(4) 0.042(4) 0.017(3) -0.018(3) 0.002(3) -0.006(3)
O33 0.027(3) 0.015(3) 0.035(4) -0.006(2) 0.001(3) 0.002(2)
O34 0.054(4) 0.026(3) 0.013(3) -0.010(3) 0.002(3) -0.001(2)
O35 0.030(3) 0.035(3) 0.020(3) -0.008(3) 0.008(3) -0.007(3)
O36 0.023(3) 0.030(3) 0.037(4) 0.003(3) -0.002(3) 0.003(3)
O37 0.041(4) 0.033(4) 0.039(4) -0.007(3) -0.026(3) 0.003(3)
O38 0.030(3) 0.028(3) 0.017(3) -0.005(3) 0.005(3) 0.000(2)
O39 0.079(5) 0.014(3) 0.029(4) -0.020(3) -0.006(3) 0.005(3)
O40 0.026(3) 0.015(3) 0.029(3) -0.015(2) 0.002(3) -0.005(2)
O41 0.048(4) 0.114(6) 0.084(6) -0.036(4) 0.028(4) -0.057(5)
O42 0.049(5) 0.080(5) 0.069(5) 0.017(4) -0.011(4) -0.019(4)
O43 0.063(5) 0.043(4) 0.026(4) -0.016(3) 0.015(3) -0.013(3)
O44 0.076(5) 0.083(6) 0.031(4) -0.062(5) 0.018(4) -0.026(4)
O45 0.035(4) 0.027(3) 0.037(4) -0.023(3) 0.004(3) -0.006(3)
O46 0.021(3) 0.031(4) 0.055(5) 0.002(3) 0.008(3) 0.005(3)
O47 0.038(4) 0.054(4) 0.031(4) -0.012(3) -0.011(3) 0.007(3)
O48 0.061(5) 0.037(4) 0.017(3) -0.011(3) 0.011(3) -0.007(3)
F1 0.012(2) 0.029(2) 0.018(2) -0.0065(19) 0.0023(18) -0.0045(19)
F2 0.030(3) 0.018(2) 0.018(2) -0.009(2) -0.001(2) -0.0056(19)
F3 0.018(2) 0.032(3) 0.027(3) -0.009(2) 0.008(2) 0.003(2)
F4 0.019(2) 0.030(3) 0.026(3) 0.006(2) -0.008(2) -0.004(2)
F5 0.014(2) 0.023(2) 0.041(3) -0.011(2) 0.000(2) -0.002(2)
F6 0.018(3) 0.041(3) 0.036(3) -0.003(2) 0.006(2) 0.006(2)
F7 0.059(4) 0.034(3) 0.025(3) 0.001(3) 0.016(3) 0.006(2)
F8 0.024(3) 0.014(2) 0.038(3) -0.0076(19) 0.009(2) -0.007(2)
F9 0.018(2) 0.018(2) 0.019(2) -0.0027(18) -0.0035(19) -0.0035(18)
F10 0.017(2) 0.020(2) 0.047(3) 0.006(2) 0.009(2) 0.003(2)
F11 0.080(4) 0.031(3) 0.020(3) -0.017(3) 0.018(3) -0.006(2)
F12 0.028(3) 0.016(2) 0.040(3) 0.000(2) 0.005(2) 0.002(2)
Ag1 0.0125(3) 0.0197(3) 0.0149(3) -0.0102(2) -0.0002(2) -0.0001(2)
Ag2 0.0107(3) 0.0176(3) 0.0166(3) -0.0075(2) 0.0000(2) 0.0029(2)
Ag3 0.0267(4) 0.0242(3) 0.0229(4) -0.0069(3) 0.0061(3) -0.0051(3)
Ag4 0.0128(3) 0.0194(3) 0.0162(3) -0.0093(2) 0.0011(2) -0.0006(2)
Ag5 0.0112(3) 0.0184(3) 0.0145(3) -0.0093(2) 0.0000(2) 0.0004(2)
Ag6 0.0202(3) 0.0263(3) 0.0182(3) -0.0008(3) 0.0028(3) 0.0003(3)
Ag7 0.0180(3) 0.0133(3) 0.0162(3) -0.0093(2) 0.0032(2) -0.0029(2)
Ag8 0.0171(3) 0.0120(3) 0.0149(3) -0.0088(2) 0.0038(2) -0.0018(2)
Ag9 0.0168(3) 0.0137(3) 0.0197(3) -0.0096(2) 0.0020(2) -0.0008(2)
Ag10 0.0156(3) 0.0132(3) 0.0208(3) -0.0089(2) 0.0035(2) -0.0008(2)
Ag11 0.0720(6) 0.0264(4) 0.0302(4) 0.0114(4) 0.0129(4) 0.0107(3)
Ag12 0.0234(5) 0.0151(4) 0.0356(6) -0.0042(4) 0.0013(4) -0.0011(4)
Ag13 0.0167(4) 0.0211(4) 0.0298(5) -0.0073(4) 0.0011(4) -0.0044(4)

loop_
_atom_type_symbol
_atom_type_description
_atom_type_scat_dispersion_real
_atom_type_scat_dispersion_imag
_atom_type_scat_source
C C 0.0033 0.0016 'International Tables Vol C Tables 4.2.6.8 and 6.1.1.4'
H H 0.0000 0.0000 'International Tables Vol C Tables 4.2.6.8 and 6.1.1.4'
N N 0.0061 0.0033 'International Tables Vol C Tables 4.2.6.8 and 6.1.1.4'
O O 0.0106 0.0060 'International Tables Vol C Tables 4.2.6.8 and 6.1.1.4'
F F 0.0171 0.0103 'International Tables Vol C Tables 4.2.6.8 and 6.1.1.4'
Ag Ag -0.8971 1.1015 'International Tables Vol C Tables 4.2.6.8 and 6.1.1.4'

loop_
_geom_angle_atom_site_label_1
_geom_angle_atom_site_label_2
_geom_angle_atom_site_label_3
_geom_angle_site_symmetry_1
_geom_angle_site_symmetry_3
_geom_angle
N1 C1 N4 . . 113.2(6)
N1 C1 C2 . . 125.0(7)
N4 C1 C2 . . 121.8(6)
F1 C2 C1 . . 115.3(6)
F1 C2 N5 . . 106.9(6)
C1 C2 N5 . . 113.1(6)
F1 C2 N6 . . 108.3(6)
C1 C2 N6 . . 108.7(6)
N5 C2 N6 . . 103.9(5)
N10 C3 N7 . . 113.8(6)
N10 C3 C4 . . 120.9(6)
N7 C3 C4 . . 125.3(6)
F2 C4 C3 . . 113.3(6)
F2 C4 N12 . . 107.3(6)
C3 C4 N12 . . 112.7(6)
F2 C4 N11 . . 106.4(5)
C3 C4 N11 . . 110.0(6)
N12 C4 N11 . . 106.7(5)
N13 C5 N16 . . 113.5(6)
N13 C5 C6 . . 123.6(6)
N16 C5 C6 . . 122.9(6)
F3 C6 C5 . . 113.2(6)
F3 C6 N17 . . 106.3(6)
C5 C6 N17 . . 113.4(6)
F3 C6 N18 . . 107.8(6)
C5 C6 N18 . . 110.0(6)
N17 C6 N18 . . 105.6(6)
N19 C7 N22 . . 113.1(6)
N19 C7 C8 . . 122.8(7)
N22 C7 C8 . . 124.1(7)
F4 C8 C7 . . 112.6(6)
F4 C8 N24 . . 109.3(6)
C7 C8 N24 . . 110.6(6)
F4 C8 N23 . . 105.7(6)
C7 C8 N23 . . 114.2(6)
N24 C8 N23 . . 104.0(6)
N28 C9 N25 . . 114.6(6)
N28 C9 C10 . . 124.5(7)
N25 C9 C10 . . 120.8(6)
F5 C10 C9 . . 113.5(6)
F5 C10 N30 . . 107.9(6)
C9 C10 N30 . . 110.4(6)
F5 C10 N29 . . 106.6(6)
C9 C10 N29 . . 111.9(6)
N30 C10 N29 . . 106.1(6)
N34 C11 N31 . . 113.8(6)
N34 C11 C12 . . 123.6(7)
N31 C11 C12 . . 122.5(7)
F6 C12 C11 . . 113.7(6)
F6 C12 N35 . . 106.0(6)
C11 C12 N35 . . 112.6(6)
F6 C12 N36 . . 107.2(6)
C11 C12 N36 . . 110.2(6)
N35 C12 N36 . . 106.8(6)
N40 C13 N37 . . 115.1(6)
N40 C13 C14 . . 123.2(6)
N37 C13 C14 . . 121.6(6)
F7 C14 C13 . . 113.9(6)
F7 C14 N41 . . 105.8(7)
C13 C14 N41 . . 112.9(7)
F7 C14 N42 . . 108.5(7)
C13 C14 N42 . . 109.1(6)
N41 C14 N42 . . 106.2(7)
N46 C15 N43 . . 113.2(6)
N46 C15 C16 . . 121.9(6)
N43 C15 C16 . . 124.8(7)
F8 C16 C15 . . 114.3(6)
F8 C16 N48 . . 108.6(6)
C15 C16 N48 . . 111.6(6)
F8 C16 N47 . . 105.8(5)
C15 C16 N47 . . 112.0(6)
N48 C16 N47 . . 103.9(5)
N52 C17 N49 . . 112.4(6)
N52 C17 C18 . . 124.4(6)
N49 C17 C18 . . 123.2(6)
F9 C18 C17 . . 112.5(6)
F9 C18 N53 . . 106.2(5)
C17 C18 N53 . . 113.6(6)
F9 C18 N54 . . 107.8(5)
C17 C18 N54 . . 110.1(5)
N53 C18 N54 . . 106.3(5)
N55 C19 N58 . . 113.4(6)
N55 C19 C20 . . 122.1(7)
N58 C19 C20 . . 123.9(6)
F10 C20 C19 . . 112.4(6)
F10 C20 N60 . . 107.6(6)
C19 C20 N60 . . 115.3(6)
F10 C20 N59 . . 107.7(6)
C19 C20 N59 . . 109.5(6)
N60 C20 N59 . . 103.9(5)
N61 C21 N64 . . 112.2(7)
N61 C21 C22 . . 126.9(7)
N64 C21 C22 . . 120.9(7)
F11 C22 C21 . . 112.8(7)
F11 C22 N66 . . 107.7(6)
C21 C22 N66 . . 116.5(6)
F11 C22 N65 . . 107.2(7)
C21 C22 N65 . . 111.0(6)
N66 C22 N65 . . 100.5(6)
N70 C23 N67 . . 113.9(6)
N70 C23 C24 . . 123.2(6)
N67 C23 C24 . . 122.9(7)
F12 C24 C23 . . 114.2(6)
F12 C24 N71 . . 106.7(6)
C23 C24 N71 . . 111.2(6)
F12 C24 N72 . . 106.6(6)
C23 C24 N72 . . 110.4(6)
N71 C24 N72 . . 107.3(6)
C1 N1 N2 . . 104.0(6)
N3 N2 N1 . . 109.8(6)
N3 N2 Ag1 . . 123.6(4)
N1 N2 Ag1 . . 123.9(4)
N2 N3 N4 . . 108.6(6)
N2 N3 Ag1 . 2_556 129.2(4)
N4 N3 Ag1 . 2_556 119.2(4)
C1 N4 N3 . . 104.4(5)
C1 N4 Ag2 . 2_556 138.9(4)
N3 N4 Ag2 . 2_556 116.8(4)
O2 N5 O1 . . 126.5(6)
O2 N5 C2 . . 118.4(6)
O1 N5 C2 . . 115.1(6)
O3 N6 O4 . . 127.2(7)
O3 N6 C2 . . 116.7(6)
O4 N6 C2 . . 116.1(6)
C3 N7 N8 . . 103.3(6)
C3 N7 Ag11 . 1_446 142.9(5)
N8 N7 Ag11 . 1_446 108.1(4)
N9 N8 N7 . . 109.8(5)
N9 N8 Ag1 . . 120.0(4)
N7 N8 Ag1 . . 130.1(4)
N8 N9 N10 . . 109.5(5)
N8 N9 Ag2 . . 122.3(4)
N10 N9 Ag2 . . 126.7(4)
C3 N10 N9 . . 103.5(6)
C3 N10 Ag3 . . 135.8(5)
N9 N10 Ag3 . . 120.6(4)
O5 N11 O6 . . 128.3(7)
O5 N11 C4 . . 115.8(6)
O6 N11 C4 . . 115.9(6)
O8 N12 O7 . . 128.3(7)
O8 N12 C4 . . 115.7(6)
O7 N12 C4 . . 115.9(6)
C5 N13 N14 . . 105.3(6)
C5 N13 Ag1 . . 132.0(5)
N14 N13 Ag1 . . 118.6(4)
N15 N14 N13 . . 107.6(6)
N15 N14 Ag2 . . 127.6(4)
N13 N14 Ag2 . . 118.6(4)
N14 N15 N16 . . 110.7(5)
N14 N15 Ag4 . . 123.5(4)
N16 N15 Ag4 . . 125.5(4)
C5 N16 N15 . . 102.8(6)
O10 N17 O9 . . 126.8(7)
O10 N17 C6 . . 117.0(6)
O9 N17 C6 . . 116.2(6)
O11 N18 O12 . . 127.5(7)
O11 N18 C6 . . 116.0(7)
O12 N18 C6 . . 116.4(6)
C7 N19 N20 . . 103.8(6)
N21 N20 N19 . . 109.6(6)
N21 N20 Ag4 . . 118.3(4)
N19 N20 Ag4 . . 127.5(4)
N20 N21 N22 . . 109.6(5)
N20 N21 Ag5 . . 125.1(4)
N22 N21 Ag5 . . 125.2(4)
N21 N22 C7 . . 104.0(5)
N21 N22 Ag6 . . 115.7(4)
C7 N22 Ag6 . . 139.7(5)
O13 N23 O14 . . 127.6(7)
O13 N23 C8 . . 116.6(6)
O14 N23 C8 . . 115.9(6)
O15 N24 O16 . . 128.3(7)
O15 N24 C8 . . 115.6(7)
O16 N24 C8 . . 116.0(6)
C9 N25 N26 . . 103.9(5)
C9 N25 Ag5 . . 135.3(5)
N26 N25 Ag5 . . 120.8(4)
N27 N26 N25 . . 108.4(5)
N27 N26 Ag4 . . 130.7(4)
N25 N26 Ag4 . . 120.8(4)
N26 N27 N28 . . 111.0(5)
N26 N27 Ag2 . . 121.1(4)
N28 N27 Ag2 . . 127.9(4)
C9 N28 N27 . . 102.1(6)
O17 N29 O18 . . 128.2(7)
O17 N29 C10 . . 116.9(7)
O18 N29 C10 . . 114.8(6)
O20 N30 O19 . . 128.2(7)
O20 N30 C10 . . 117.4(7)
O19 N30 C10 . . 114.4(6)
N32 N31 C11 . . 103.2(6)
N33 N32 N31 . . 109.9(5)
N33 N32 Ag5 . . 122.6(4)
N31 N32 Ag5 . . 127.3(5)
N32 N33 N34 . . 109.3(5)
N32 N33 Ag5 . 2_666 118.1(4)
N34 N33 Ag5 . 2_666 123.9(4)
C11 N34 N33 . . 103.8(6)
C11 N34 Ag4 . 2_666 138.5(5)
N33 N34 Ag4 . 2_666 116.7(4)
O21 N35 O22 . . 126.0(7)
O21 N35 C12 . . 117.9(7)
O22 N35 C12 . . 116.1(6)
O23 N36 O24 . . 128.2(7)
O23 N36 C12 . . 116.0(7)
O24 N36 C12 . . 115.7(6)
C13 N37 N38 . . 102.1(5)
C13 N37 Ag6 . . 138.7(5)
N38 N37 Ag6 . . 116.8(4)
N39 N38 N37 . . 109.2(5)
N39 N38 Ag7 . . 121.9(5)
N37 N38 Ag7 . . 128.4(4)
N38 N39 N40 . . 110.4(6)
N38 N39 Ag8 . . 120.1(4)
N40 N39 Ag8 . . 127.2(4)
C13 N40 N39 . . 103.2(6)
O25 N41 O26 . . 129.0(9)
O25 N41 C14 . . 115.8(9)
O26 N41 C14 . . 115.2(8)
O27 N42 O28 . . 131.7(10)
O27 N42 C14 . . 112.2(9)
O28 N42 C14 . . 116.1(9)
C15 N43 N44 . . 103.3(6)
N45 N44 N43 . . 110.1(6)
N45 N44 Ag7 . . 119.6(4)
N43 N44 Ag7 . . 128.9(5)
N44 N45 N46 . . 109.0(6)
N44 N45 Ag7 . 2_665 124.3(4)
N46 N45 Ag7 . 2_665 121.5(4)
C15 N46 N45 . . 104.4(6)
C15 N46 Ag8 . 2_665 134.5(5)
N45 N46 Ag8 . 2_665 117.5(4)
O29 N47 O30 . . 128.0(6)
O29 N47 C16 . . 114.8(6)
O30 N47 C16 . . 117.2(6)
O32 N48 O31 . . 128.2(7)
O32 N48 C16 . . 115.6(6)
O31 N48 C16 . . 116.2(7)
N50 N49 C17 . . 104.7(5)
N50 N49 Ag7 . . 121.4(4)
C17 N49 Ag7 . . 133.9(4)
N49 N50 N51 . . 109.3(5)
N49 N50 Ag8 . . 117.9(4)
N51 N50 Ag8 . . 130.5(4)
N52 N51 N50 . . 109.0(5)
N52 N51 Ag9 . . 125.4(4)
N50 N51 Ag9 . . 123.6(4)
C17 N52 N51 . . 104.6(5)
O34 N53 O33 . . 126.7(6)
O34 N53 C18 . . 117.1(6)
O33 N53 C18 . . 116.2(6)
O35 N54 O36 . . 127.8(7)
O35 N54 C18 . . 116.4(6)
O36 N54 C18 . . 115.7(6)
C19 N55 N56 . . 103.9(6)
N55 N56 N57 . . 110.1(5)
N55 N56 Ag8 . . 124.7(4)
N57 N56 Ag8 . . 123.3(4)
N56 N57 N58 . . 109.0(6)
N56 N57 Ag9 . . 129.6(4)
N58 N57 Ag9 . . 119.4(4)
N57 N58 C19 . . 103.6(6)
N57 N58 Ag10 . . 118.4(4)
C19 N58 Ag10 . . 137.9(5)
O38 N59 O37 . . 128.9(7)
O38 N59 C20 . . 114.6(6)
O37 N59 C20 . . 116.3(6)
O40 N60 O39 . . 128.6(7)
O40 N60 C20 . . 118.5(6)
O39 N60 C20 . . 112.8(7)
C21 N61 N62 . . 104.9(6)
N63 N62 N61 . . 108.6(6)
N63 N62 Ag9 . . 117.8(4)
N61 N62 Ag9 . . 133.0(5)
N62 N63 N64 . . 109.8(5)
N62 N63 Ag10 . . 120.6(4)
N64 N63 Ag10 . . 127.6(4)
N63 N64 C21 . . 104.5(6)
N63 N64 Ag11 . . 118.1(4)
C21 N64 Ag11 . . 137.4(5)
O41 N65 O42 . . 129.2(11)
O41 N65 C22 . . 117.2(10)
O42 N65 C22 . . 113.6(8)
O44 N66 O43 . . 127.3(7)
O44 N66 C22 . . 117.8(7)
O43 N66 C22 . . 114.9(6)
C23 N67 N68 . . 102.1(6)
N69 N68 N67 . . 111.1(6)
N69 N68 Ag10 . . 123.1(5)
N67 N68 Ag10 . . 125.2(5)
N68 N69 N70 . . 108.9(6)
N68 N69 Ag10 . 2_775 125.1(4)
N70 N69 Ag10 . 2_775 118.0(4)
C23 N70 N69 . . 104.0(5)
C23 N70 Ag9 . 2_775 139.9(5)
N69 N70 Ag9 . 2_775 116.1(4)
O46 N71 O45 . . 126.2(7)
O46 N71 C24 . . 117.4(6)
O45 N71 C24 . . 116.4(7)
O47 N72 O48 . . 127.6(8)
O47 N72 C24 . . 116.9(7)
O48 N72 C24 . . 115.5(7)
Ag6 N73 H73A . . 109.5
Ag6 N73 H73B . . 109.5
H73A N73 H73B . . 109.5
Ag6 N73 H73C . . 109.5
H73A N73 H73C . . 109.5
H73B N73 H73C . . 109.5
Ag11 N74 H74A . . 109.5
Ag11 N74 H74B . . 109.5
H74A N74 H74B . . 109.5
Ag11 N74 H74C . . 109.5
H74A N74 H74C . . 109.5
H74B N74 H74C . . 109.5
Ag3 N75 H75A . . 109.5
Ag3 N75 H75B . . 109.5
H75A N75 H75B . . 109.5
Ag3 N75 H75C . . 109.5
H75A N75 H75C . . 109.5
H75B N75 H75C . . 109.5
Ag3 N76 H76A . . 109.5
Ag3 N76 H76B . . 109.5
H76A N76 H76B . . 109.5
Ag3 N76 H76C . . 109.5
H76A N76 H76C . . 109.5
H76B N76 H76C . . 109.5
Ag12 N77 H77A . . 109.5
Ag12 N77 H77B . . 109.5
H77A N77 H77B . . 109.5
Ag12 N77 H77C . . 109.5
H77A N77 H77C . . 109.5
H77B N77 H77C . . 109.5
Ag13 N78 H78A . . 109.5
Ag13 N78 H78B . . 109.5
H78A N78 H78B . . 109.5
Ag13 N78 H78C . . 109.5
H78A N78 H78C . . 109.5
H78B N78 H78C . . 109.5
N2 Ag1 N8 . . 133.9(2)
N2 Ag1 N3 . 2_556 107.10(19)
N8 Ag1 N3 . 2_556 108.8(2)
N2 Ag1 N13 . . 114.2(2)
N8 Ag1 N13 . . 97.1(2)
N3 Ag1 N13 2_556 . 84.79(19)
N27 Ag2 N9 . . 139.5(2)
N27 Ag2 N4 . 2_556 104.9(2)
N9 Ag2 N4 . 2_556 109.4(2)
N27 Ag2 N14 . . 108.9(2)
N9 Ag2 N14 . . 97.0(2)
N4 Ag2 N14 2_556 . 81.30(19)
N75 Ag3 N76 . . 155.6(3)
N75 Ag3 N10 . . 100.5(2)
N76 Ag3 N10 . . 102.6(2)
N15 Ag4 N20 . . 125.5(2)
N15 Ag4 N34 . 2_666 130.8(2)
N20 Ag4 N34 . 2_666 100.2(2)
N15 Ag4 N26 . . 104.56(19)
N20 Ag4 N26 . . 96.6(2)
N34 Ag4 N26 2_666 . 85.09(19)
N32 Ag5 N21 . . 126.4(2)
N32 Ag5 N25 . . 126.1(2)
N21 Ag5 N25 . . 94.3(2)
N32 Ag5 N33 . 2_666 114.0(2)
N21 Ag5 N33 . 2_666 96.4(2)
N25 Ag5 N33 . 2_666 91.1(2)
N73 Ag6 N22 . . 145.4(2)
N73 Ag6 N37 . . 119.0(2)
N22 Ag6 N37 . . 95.5(2)
N44 Ag7 N38 . . 134.0(2)
N44 Ag7 N49 . . 111.5(2)
N38 Ag7 N49 . . 101.8(2)
N44 Ag7 N45 . 2_665 114.93(19)
N38 Ag7 N45 . 2_665 98.9(2)
N49 Ag7 N45 . 2_665 84.0(2)
N56 Ag8 N39 . . 138.3(2)
N56 Ag8 N46 . 2_665 110.9(2)
N39 Ag8 N46 . 2_665 97.3(2)
N56 Ag8 N50 . . 107.3(2)
N39 Ag8 N50 . . 104.0(2)
N46 Ag8 N50 2_665 . 87.3(2)
N51 Ag9 N62 . . 122.6(2)
N51 Ag9 N70 . 2_775 130.4(2)
N62 Ag9 N70 . 2_775 99.8(2)
N51 Ag9 N57 . . 105.5(2)
N62 Ag9 N57 . . 104.1(2)
N70 Ag9 N57 2_775 . 85.50(19)
N68 Ag10 N58 . . 127.5(2)
N68 Ag10 N63 . . 123.5(2)
N58 Ag10 N63 . . 97.8(2)
N68 Ag10 N69 . 2_775 108.3(2)
N58 Ag10 N69 . 2_775 98.2(2)
N63 Ag10 N69 . 2_775 94.3(2)
N74 Ag11 N64 . . 145.9(3)
N74 Ag11 N7 . 1_664 117.9(2)
N64 Ag11 N7 . 1_664 96.1(2)
N77 Ag12 N77 2_566 . 180.0
N78 Ag13 N78 . 2_565 180.0

loop_
_geom_bond_atom_site_label_1
_geom_bond_atom_site_label_2
_geom_bond_site_symmetry_2
_geom_bond_distance
C1 N1 . 1.324(9)
C1 N4 . 1.325(8)
C1 C2 . 1.463(10)
C2 F1 . 1.313(8)
C2 N5 . 1.540(9)
C2 N6 . 1.545(9)
C3 N10 . 1.329(9)
C3 N7 . 1.331(9)
C3 C4 . 1.473(9)
C4 F2 . 1.348(8)
C4 N12 . 1.531(9)
C4 N11 . 1.547(9)
C5 N13 . 1.313(9)
C5 N16 . 1.332(8)
C5 C6 . 1.482(10)
C6 F3 . 1.331(8)
C6 N17 . 1.531(9)
C6 N18 . 1.541(9)
C7 N19 . 1.332(9)
C7 N22 . 1.347(9)
C7 C8 . 1.477(10)
C8 F4 . 1.327(8)
C8 N24 . 1.530(10)
C8 N23 . 1.536(10)
C9 N28 . 1.323(8)
C9 N25 . 1.323(9)
C9 C10 . 1.478(10)
C10 F5 . 1.336(9)
C10 N30 . 1.542(9)
C10 N29 . 1.542(10)
C11 N34 . 1.322(9)
C11 N31 . 1.339(9)
C11 C12 . 1.470(10)
C12 F6 . 1.357(9)
C12 N35 . 1.518(10)
C12 N36 . 1.535(10)
C13 N40 . 1.297(9)
C13 N37 . 1.335(9)
C13 C14 . 1.490(10)
C14 F7 . 1.318(8)
C14 N41 . 1.536(11)
C14 N42 . 1.550(11)
C15 N46 . 1.331(9)
C15 N43 . 1.333(9)
C15 C16 . 1.472(10)
C16 F8 . 1.325(8)
C16 N48 . 1.538(9)
C16 N47 . 1.557(9)
C17 N52 . 1.327(8)
C17 N49 . 1.334(9)
C17 C18 . 1.477(9)
C18 F9 . 1.335(8)
C18 N53 . 1.524(9)
C18 N54 . 1.524(9)
C19 N55 . 1.323(9)
C19 N58 . 1.349(9)
C19 C20 . 1.491(10)
C20 F10 . 1.323(8)
C20 N60 . 1.543(9)
C20 N59 . 1.558(9)
C21 N61 . 1.325(9)
C21 N64 . 1.336(9)
C21 C22 . 1.481(10)
C22 F11 . 1.309(8)
C22 N66 . 1.525(10)
C22 N65 . 1.561(12)
C23 N70 . 1.320(9)
C23 N67 . 1.339(9)
C23 C24 . 1.474(10)
C24 F12 . 1.325(8)
C24 N71 . 1.527(9)
C24 N72 . 1.548(10)
N1 N2 . 1.343(8)
N2 N3 . 1.327(8)
N2 Ag1 . 2.219(6)
N3 N4 . 1.348(7)
N3 Ag1 2_556 2.398(6)
N4 Ag2 2_556 2.425(6)
N5 O2 . 1.212(8)
N5 O1 . 1.239(7)
N6 O3 . 1.205(8)
N6 O4 . 1.228(8)
N7 N8 . 1.343(8)
N7 Ag11 1_446 2.626(6)
N8 N9 . 1.324(8)
N8 Ag1 . 2.247(6)
N9 N10 . 1.345(8)
N9 Ag2 . 2.262(6)
N10 Ag3 . 2.535(6)
N11 O5 . 1.207(8)
N11 O6 . 1.222(8)
N12 O8 . 1.212(8)
N12 O7 . 1.215(7)
N13 N14 . 1.348(8)
N13 Ag1 . 2.412(6)
N14 N15 . 1.326(8)
N14 Ag2 . 2.426(6)
N15 N16 . 1.349(8)
N15 Ag4 . 2.237(6)
N17 O10 . 1.202(8)
N17 O9 . 1.226(8)
N18 O11 . 1.202(8)
N18 O12 . 1.216(8)
N19 N20 . 1.352(8)
N20 N21 . 1.332(8)
N20 Ag4 . 2.314(6)
N21 N22 . 1.341(7)
N21 Ag5 . 2.265(6)
N22 Ag6 . 2.255(6)
N23 O13 . 1.200(7)
N23 O14 . 1.234(8)
N24 O15 . 1.199(8)
N24 O16 . 1.227(8)
N25 N26 . 1.351(7)
N25 Ag5 . 2.325(6)
N26 N27 . 1.314(7)
N26 Ag4 . 2.518(6)
N27 N28 . 1.357(8)
N27 Ag2 . 2.244(5)
N29 O17 . 1.201(8)
N29 O18 . 1.230(9)
N30 O20 . 1.214(8)
N30 O19 . 1.217(8)
N31 N32 . 1.337(8)
N32 N33 . 1.331(8)
N32 Ag5 . 2.190(5)
N33 N34 . 1.341(8)
N33 Ag5 2_666 2.401(6)
N34 Ag4 2_666 2.341(6)
N35 O21 . 1.220(8)
N35 O22 . 1.224(8)
N36 O23 . 1.196(8)
N36 O24 . 1.231(9)
N37 N38 . 1.351(8)
N37 Ag6 . 2.423(6)
N38 N39 . 1.312(8)
N38 Ag7 . 2.252(6)
N39 N40 . 1.335(8)
N39 Ag8 . 2.273(6)
N41 O25 . 1.202(10)
N41 O26 . 1.230(10)
N42 O27 . 1.185(11)
N42 O28 . 1.212(11)
N43 N44 . 1.344(8)
N44 N45 . 1.326(8)
N44 Ag7 . 2.212(6)
N45 N46 . 1.336(7)
N45 Ag7 2_665 2.428(6)
N46 Ag8 2_665 2.396(6)
N47 O29 . 1.208(7)
N47 O30 . 1.212(7)
N48 O32 . 1.196(8)
N48 O31 . 1.218(8)
N49 N50 . 1.325(7)
N49 Ag7 . 2.375(6)
N50 N51 . 1.337(8)
N50 Ag8 . 2.401(6)
N51 N52 . 1.334(8)
N51 Ag9 . 2.227(6)
N53 O34 . 1.215(7)
N53 O33 . 1.224(7)
N54 O35 . 1.209(8)
N54 O36 . 1.213(8)
N55 N56 . 1.335(8)
N56 N57 . 1.338(8)
N56 Ag8 . 2.214(5)
N57 N58 . 1.339(7)
N57 Ag9 . 2.475(6)
N58 Ag10 . 2.284(6)
N59 O38 . 1.213(8)
N59 O37 . 1.222(8)
N60 O40 . 1.188(8)
N60 O39 . 1.221(8)
N61 N62 . 1.344(8)
N62 N63 . 1.330(8)
N62 Ag9 . 2.306(6)
N63 N64 . 1.331(8)
N63 Ag10 . 2.351(6)
N64 Ag11 . 2.191(6)
N65 O41 . 1.198(10)
N65 O42 . 1.207(11)
N66 O44 . 1.189(8)
N66 O43 . 1.205(8)
N67 N68 . 1.351(8)
N68 N69 . 1.305(8)
N68 Ag10 . 2.231(6)
N69 N70 . 1.350(7)
N69 Ag10 2_775 2.463(6)
N70 Ag9 2_775 2.347(6)
N71 O46 . 1.206(8)
N71 O45 . 1.216(8)
N72 O47 . 1.211(8)
N72 O48 . 1.225(9)
N73 Ag6 . 2.167(6)
N73 H73A . 0.91
N73 H73B . 0.91
N73 H73C . 0.91
N74 Ag11 . 2.139(6)
N74 H74A . 0.91
N74 H74B . 0.91
N74 H74C . 0.91
N75 Ag3 . 2.153(6)
N75 H75A . 0.91
N75 H75B . 0.91
N75 H75C . 0.91
N76 Ag3 . 2.158(6)
N76 H76A . 0.91
N76 H76B . 0.91
N76 H76C . 0.91
N77 Ag12 . 2.152(6)
N77 H77A . 0.91
N77 H77B . 0.91
N77 H77C . 0.91
N78 Ag13 . 2.150(6)
N78 H78A . 0.91
N78 H78B . 0.91
N78 H78C . 0.91
Ag1 N3 2_556 2.398(6)
Ag2 N4 2_556 2.425(6)
Ag4 N34 2_666 2.341(6)
Ag5 N33 2_666 2.402(6)
Ag7 N45 2_665 2.428(6)
Ag8 N46 2_665 2.396(6)
Ag9 N70 2_775 2.347(6)
Ag10 N69 2_775 2.463(6)
Ag11 N7 1_664 2.626(6)
Ag12 N77 2_566 2.152(6)
Ag13 N78 2_565 2.151(6)
